data_1520422
loop_
_publ_author_name
'Spencer, John'
'Patel, Hiren'
'Callear, Samantha K.'
'Hursthouse, Michael B.'

_publ_section_title
;
 C15H17N3O2S
;
_journal_name_full 'Crystal Structure Report Archive'
_journal_page_first 629
_journal_year 2009
_chemical_formula_sum 'C15 H17 N3 O2 S'
_chemical_formula_weight 303.38
_space_group_IT_number 19
_symmetry_cell_setting orthorhombic
_symmetry_space_group_name_Hall 'P 2ac 2ab'
_symmetry_space_group_name_H-M 'P 21 21 21'
_atom_sites_solution_hydrogens geom
_atom_sites_solution_primary direct
_atom_sites_solution_secondary difmap
_cell_angle_alpha 90.00
_cell_angle_beta 90.00
_cell_angle_gamma 90.00
_cell_formula_units_Z 8
_cell_length_a 8.1593(4)
_cell_length_b 15.4230(8)
_cell_length_c 22.8878(9)
_cell_measurement_reflns_used 12619
_cell_measurement_temperature 120(2)
_cell_measurement_theta_max 27.48
_cell_measurement_theta_min 2.91
_cell_volume 2880.2(2)
_computing_cell_refinement 'DENZO (Otwinowski & Minor, 1997) & COLLECT (Hooft, R.W.W., 1998)'
_computing_data_collection 'COLLECT (Hooft, R.W.W., 1998)'
_computing_data_reduction 'DENZO (Otwinowski & Minor, 1997) & COLLECT (Hooft, R.W.W., 1998)'
_computing_structure_refinement 'SHELXL-97 (Sheldrick, 2008)'
_diffrn_ambient_temperature 120(2)
_diffrn_detector_area_resol_mean 9.091
_diffrn_measured_fraction_theta_full 0.997
_diffrn_measured_fraction_theta_max 0.997
_diffrn_measurement_device_type 'Bruker-Nonius Roper CCD camera on \k-goniostat'
_diffrn_measurement_method '\f & \w scans'
_diffrn_radiation_monochromator graphite
_diffrn_radiation_source 'Bruker-Nonius FR591 rotating anode'
_diffrn_radiation_type MoK\a
_diffrn_radiation_wavelength 0.71073
_diffrn_reflns_av_R_equivalents 0.1554
_diffrn_reflns_av_sigmaI/netI 0.1832
_diffrn_reflns_limit_h_max 10
_diffrn_reflns_limit_h_min -10
_diffrn_reflns_limit_k_max 19
_diffrn_reflns_limit_k_min -19
_diffrn_reflns_limit_l_max 29
_diffrn_reflns_limit_l_min -29
_diffrn_reflns_number 26821
_diffrn_reflns_theta_full 27.48
_diffrn_reflns_theta_max 27.48
_diffrn_reflns_theta_min 2.96
_exptl_absorpt_coefficient_mu 0.233
_exptl_absorpt_correction_T_max 0.9771
_exptl_absorpt_correction_T_min 0.9549
_exptl_absorpt_correction_type multi-scan
_exptl_absorpt_process_details 'SADABS 2007/2 (Sheldrick, G.M., 2007)'
_exptl_crystal_colour colourless
_exptl_crystal_density_diffrn 1.399
_exptl_crystal_density_method 'not measured'
_exptl_crystal_description block
_exptl_crystal_F_000 1280
_exptl_crystal_size_max 0.20
_exptl_crystal_size_mid 0.15
_exptl_crystal_size_min 0.10
_refine_diff_density_max 0.325
_refine_diff_density_min -0.419
_refine_diff_density_rms 0.078
_refine_ls_abs_structure_details 'Flack H D (1983), Acta Cryst. A39, 876-881'
_refine_ls_abs_structure_Flack -0.19(11)
_refine_ls_extinction_method none
_refine_ls_goodness_of_fit_ref 0.990
_refine_ls_hydrogen_treatment constr
_refine_ls_matrix_type full
_refine_ls_number_parameters 379
_refine_ls_number_reflns 6589
_refine_ls_number_restraints 0
_refine_ls_restrained_S_all 0.990
_refine_ls_R_factor_all 0.1567
_refine_ls_R_factor_gt 0.0724
_refine_ls_shift/su_max 0.000
_refine_ls_shift/su_mean 0.000
_refine_ls_structure_factor_coef Fsqd
_refine_ls_weighting_details 'calc w=1/[\s^2^(Fo^2^)+(0.0521P)^2^+0.0000P] where P=(Fo^2^+2Fc^2^)/3'
_refine_ls_weighting_scheme calc
_refine_ls_wR_factor_gt 0.1283
_refine_ls_wR_factor_ref 0.1584
_reflns_number_gt 3659
_reflns_number_total 6589
_reflns_threshold_expression >2\s(I)
_cod_data_source_file eCrystal-629.cif
_cod_data_source_block 2008src1281
_cod_depositor_comments
;
Citation :
Spencer, John and Patel, Hiren and Callear, Samantha K. and 
Hursthouse, Michael B. (2009) 
University of Southampton, Crystal Structure Report Archive. 
(doi:10.5258/ecrystals/629)

More at:
http://ecrystals.chem.soton.ac.uk/629/
;
_cod_original_sg_symbol_H-M P212121
_cod_database_code 1520422

loop_
_symmetry_equiv_pos_as_xyz
'x, y, z'
'-x+1/2, -y, z+1/2'
'-x, y+1/2, -z+1/2'
'x+1/2, -y+1/2, -z'

loop_
_atom_site_label
_atom_site_type_symbol
_atom_site_fract_x
_atom_site_fract_y
_atom_site_fract_z
_atom_site_U_iso_or_equiv
_atom_site_adp_type
_atom_site_occupancy
_atom_site_symmetry_multiplicity
_atom_site_calc_flag
_atom_site_refinement_flags
_atom_site_disorder_assembly
_atom_site_disorder_group
C2 C 0.8590(7) 0.1133(3) 0.3654(2) 0.0314(12) Uani 1 1 d . . .
H2 H 0.8229 0.1225 0.4044 0.038 Uiso 1 1 calc R . .
C3 C 1.0154(7) 0.0871(3) 0.3575(2) 0.0327(13) Uani 1 1 d . . .
H3 H 1.0858 0.0758 0.3897 0.039 Uiso 1 1 calc R . .
C4 C 1.0690(7) 0.0774(3) 0.2996(2) 0.0311(13) Uani 1 1 d . . .
H4 H 1.1783 0.0594 0.2919 0.037 Uiso 1 1 calc R . .
C5 C 0.9650(6) 0.0937(3) 0.2544(2) 0.0265(12) Uani 1 1 d . . .
H5 H 1.0020 0.0894 0.2152 0.032 Uiso 1 1 calc R . .
C6 C 0.8020(6) 0.1169(3) 0.26661(19) 0.0231(11) Uani 1 1 d . . .
C8 C 0.7110(7) 0.0872(3) 0.16699(18) 0.0311(12) Uani 1 1 d . . .
H8A H 0.6896 0.0246 0.1726 0.037 Uiso 1 1 calc R . .
H8B H 0.8265 0.0940 0.1545 0.037 Uiso 1 1 calc R . .
C9 C 0.5994(6) 0.1218(3) 0.11976(19) 0.0283(12) Uani 1 1 d . . .
H9A H 0.6286 0.1826 0.1108 0.034 Uiso 1 1 calc R . .
H9B H 0.6130 0.0871 0.0837 0.034 Uiso 1 1 calc R . .
C11 C 0.4042(6) 0.1693(3) 0.19304(18) 0.0250(12) Uani 1 1 d . . .
H11A H 0.2883 0.1660 0.2056 0.030 Uiso 1 1 calc R . .
H11B H 0.4313 0.2308 0.1853 0.030 Uiso 1 1 calc R . .
C12 C 0.5149(6) 0.1340(3) 0.24080(18) 0.0259(11) Uani 1 1 d . . .
H12A H 0.5039 0.1704 0.2762 0.031 Uiso 1 1 calc R . .
H12B H 0.4799 0.0744 0.2510 0.031 Uiso 1 1 calc R . .
C13 C 0.2788(6) 0.2351(3) 0.06701(18) 0.0237(11) Uani 1 1 d . . .
C14 C 0.3774(6) 0.2630(3) 0.02096(19) 0.0276(12) Uani 1 1 d . . .
H14 H 0.4487 0.2236 0.0017 0.033 Uiso 1 1 calc R . .
C15 C 0.3702(7) 0.3497(3) 0.0034(2) 0.0333(13) Uani 1 1 d . . .
H15 H 0.4346 0.3692 -0.0286 0.040 Uiso 1 1 calc R . .
C16 C 0.2685(7) 0.4072(3) 0.0327(2) 0.0330(13) Uani 1 1 d . . .
H16 H 0.2653 0.4663 0.0211 0.040 Uiso 1 1 calc R . .
C17 C 0.1720(6) 0.3793(3) 0.0787(2) 0.0295(12) Uani 1 1 d . . .
H17 H 0.1022 0.4192 0.0982 0.035 Uiso 1 1 calc R . .
C18 C 0.1767(6) 0.2930(3) 0.09632(18) 0.0252(11) Uani 1 1 d . . .
H18 H 0.1110 0.2738 0.1280 0.030 Uiso 1 1 calc R . .
N1 N 0.7491(5) 0.1276(2) 0.32168(15) 0.0286(10) Uani 1 1 d . . .
N7 N 0.6864(5) 0.1326(2) 0.22244(15) 0.0259(9) Uani 1 1 d . . .
N10 N 0.4283(5) 0.1173(2) 0.13949(15) 0.0242(9) Uani 1 1 d . . .
O19 O 0.3387(5) 0.07517(19) 0.04033(13) 0.0347(9) Uani 1 1 d . . .
O20 O 0.1335(4) 0.1069(2) 0.11755(13) 0.0313(9) Uani 1 1 d . . .
S1 S 0.28594(16) 0.12580(7) 0.08930(5) 0.0263(3) Uani 1 1 d . . .
C22 C 0.7567(7) 0.3586(3) 0.1398(2) 0.0331(13) Uani 1 1 d . . .
H22 H 0.7935 0.3487 0.1010 0.040 Uiso 1 1 calc R . .
C23 C 0.5977(7) 0.3853(3) 0.1469(2) 0.0306(12) Uani 1 1 d . . .
H23 H 0.5271 0.3939 0.1144 0.037 Uiso 1 1 calc R . .
C24 C 0.5447(7) 0.3992(3) 0.2039(2) 0.0314(13) Uani 1 1 d . . .
H24 H 0.4350 0.4168 0.2111 0.038 Uiso 1 1 calc R . .
C25 C 0.6516(6) 0.3874(3) 0.2501(2) 0.0281(11) Uani 1 1 d . . .
H25 H 0.6172 0.3981 0.2891 0.034 Uiso 1 1 calc R . .
C26 C 0.8128(6) 0.3591(3) 0.23822(19) 0.0261(11) Uani 1 1 d . . .
C28 C 0.8951(6) 0.3819(3) 0.34047(17) 0.0270(12) Uani 1 1 d . . .
H28A H 0.7808 0.3689 0.3521 0.032 Uiso 1 1 calc R . .
H28B H 0.9074 0.4457 0.3386 0.032 Uiso 1 1 calc R . .
C29 C 1.0106(6) 0.3461(3) 0.38588(19) 0.0265(12) Uani 1 1 d . . .
H29A H 0.9930 0.3761 0.4236 0.032 Uiso 1 1 calc R . .
H29B H 0.9889 0.2835 0.3917 0.032 Uiso 1 1 calc R . .
C31 C 1.2114(7) 0.3122(3) 0.31143(18) 0.0270(12) Uani 1 1 d . . .
H31A H 1.1891 0.2496 0.3168 0.032 Uiso 1 1 calc R . .
H31B H 1.3274 0.3191 0.2996 0.032 Uiso 1 1 calc R . .
C32 C 1.1001(6) 0.3486(3) 0.26446(19) 0.0279(12) Uani 1 1 d . . .
H32A H 1.1305 0.4096 0.2566 0.034 Uiso 1 1 calc R . .
H32B H 1.1159 0.3153 0.2279 0.034 Uiso 1 1 calc R . .
C33 C 1.3385(6) 0.2416(3) 0.43735(18) 0.0215(11) Uani 1 1 d . . .
C34 C 1.2367(6) 0.2101(3) 0.48185(19) 0.0282(12) Uani 1 1 d . . .
H34 H 1.1646 0.2481 0.5021 0.034 Uiso 1 1 calc R . .
C35 C 1.2427(6) 0.1223(3) 0.49601(19) 0.0292(12) Uani 1 1 d . . .
H35 H 1.1745 0.0998 0.5260 0.035 Uiso 1 1 calc R . .
C36 C 1.3489(6) 0.0680(3) 0.46597(19) 0.0263(11) Uani 1 1 d . . .
H36 H 1.3531 0.0082 0.4757 0.032 Uiso 1 1 calc R . .
C37 C 1.4495(6) 0.0999(3) 0.42169(19) 0.0270(11) Uani 1 1 d . . .
H37 H 1.5215 0.0619 0.4015 0.032 Uiso 1 1 calc R . .
C38 C 1.4443(6) 0.1871(3) 0.40718(19) 0.0262(12) Uani 1 1 d . . .
H38 H 1.5123 0.2093 0.3770 0.031 Uiso 1 1 calc R . .
N21 N 0.8644(6) 0.3452(2) 0.18300(16) 0.0300(10) Uani 1 1 d . . .
N27 N 0.9270(5) 0.3445(2) 0.28172(15) 0.0232(9) Uani 1 1 d . . .
N30 N 1.1817(5) 0.3587(2) 0.36637(15) 0.0255(9) Uani 1 1 d . . .
O39 O 1.2679(4) 0.4010(2) 0.46577(12) 0.0325(9) Uani 1 1 d . . .
O40 O 1.4758(4) 0.3746(2) 0.38795(13) 0.0306(8) Uani 1 1 d . . .
S2 S 1.32485(16) 0.35187(7) 0.41642(5) 0.0268(3) Uani 1 1 d . . .

loop_
_atom_site_aniso_label
_atom_site_aniso_U_11
_atom_site_aniso_U_22
_atom_site_aniso_U_33
_atom_site_aniso_U_23
_atom_site_aniso_U_13
_atom_site_aniso_U_12
C2 0.032(4) 0.035(3) 0.028(3) 0.003(2) -0.001(3) -0.005(3)
C3 0.034(4) 0.032(3) 0.033(3) 0.000(2) -0.005(3) 0.003(2)
C4 0.027(3) 0.022(3) 0.044(3) 0.004(2) 0.003(3) 0.000(2)
C5 0.020(3) 0.031(3) 0.029(2) -0.005(2) 0.000(2) -0.006(2)
C6 0.021(3) 0.018(2) 0.031(3) 0.002(2) -0.003(2) 0.002(2)
C8 0.025(3) 0.038(3) 0.029(3) -0.008(2) 0.001(2) 0.006(3)
C9 0.026(3) 0.038(3) 0.020(2) -0.002(2) 0.004(2) 0.005(2)
C11 0.027(3) 0.024(2) 0.023(2) 0.005(2) 0.002(2) 0.002(2)
C12 0.022(3) 0.032(3) 0.024(3) 0.000(2) 0.000(2) -0.001(2)
C13 0.027(3) 0.022(2) 0.022(2) 0.000(2) -0.007(2) -0.001(2)
C14 0.023(3) 0.034(3) 0.025(3) 0.003(2) 0.001(2) 0.003(2)
C15 0.032(3) 0.040(3) 0.028(3) 0.009(3) -0.006(2) -0.014(3)
C16 0.036(4) 0.028(3) 0.034(3) 0.002(2) -0.010(3) -0.006(2)
C17 0.030(3) 0.029(3) 0.029(3) -0.001(2) -0.009(2) -0.002(2)
C18 0.024(3) 0.032(3) 0.020(2) 0.002(2) -0.006(2) -0.001(2)
N1 0.028(3) 0.034(2) 0.023(2) -0.0040(19) 0.0007(19) -0.001(2)
N7 0.028(3) 0.031(2) 0.0191(19) -0.0027(17) 0.0026(18) 0.001(2)
N10 0.025(3) 0.028(2) 0.0199(19) -0.0018(18) -0.0036(18) 0.0023(19)
O19 0.047(3) 0.0271(18) 0.0299(17) -0.0104(16) -0.0065(17) 0.0024(17)
O20 0.026(2) 0.0339(19) 0.0342(18) 0.0088(16) -0.0065(16) -0.0074(17)
S1 0.0294(8) 0.0231(6) 0.0264(6) -0.0009(5) -0.0030(6) -0.0015(5)
C22 0.038(4) 0.034(3) 0.027(3) 0.001(2) -0.006(2) -0.003(3)
C23 0.030(3) 0.030(3) 0.032(3) 0.005(2) -0.008(2) -0.002(2)
C24 0.027(3) 0.030(3) 0.037(3) 0.002(2) -0.004(3) 0.002(2)
C25 0.023(3) 0.031(3) 0.030(3) 0.000(2) -0.002(2) 0.004(2)
C26 0.030(3) 0.025(2) 0.024(2) 0.000(2) 0.001(2) -0.004(2)
C28 0.027(3) 0.033(3) 0.021(2) -0.002(2) 0.002(2) -0.001(2)
C29 0.023(3) 0.030(3) 0.027(3) -0.006(2) 0.009(2) -0.004(2)
C31 0.028(3) 0.028(3) 0.025(3) -0.003(2) 0.000(2) 0.004(2)
C32 0.021(3) 0.034(3) 0.029(3) -0.003(2) 0.004(2) 0.005(2)
C33 0.019(3) 0.024(2) 0.021(2) -0.002(2) -0.004(2) -0.002(2)
C34 0.023(3) 0.038(3) 0.024(2) -0.003(2) 0.000(2) 0.001(2)
C35 0.021(3) 0.043(3) 0.024(2) 0.004(2) -0.001(2) -0.003(2)
C36 0.024(3) 0.026(2) 0.028(3) 0.002(2) -0.003(2) -0.003(2)
C37 0.025(3) 0.032(3) 0.023(2) 0.003(2) -0.001(2) 0.003(2)
C38 0.024(3) 0.032(3) 0.022(3) -0.002(2) -0.001(2) -0.002(2)
N21 0.035(3) 0.030(2) 0.025(2) 0.0001(19) -0.002(2) 0.001(2)
N27 0.018(3) 0.030(2) 0.022(2) -0.0012(18) 0.0013(17) 0.0023(18)
N30 0.022(2) 0.027(2) 0.028(2) -0.0025(18) -0.0003(18) 0.0014(18)
O39 0.041(2) 0.0318(18) 0.0249(17) -0.0125(15) 0.0025(16) 0.0015(16)
O40 0.025(2) 0.0301(19) 0.0363(18) 0.0004(16) 0.0016(16) -0.0062(17)
S2 0.0286(8) 0.0256(6) 0.0261(6) -0.0037(6) -0.0007(6) -0.0013(5)

loop_
_atom_type_symbol
_atom_type_description
_atom_type_scat_dispersion_real
_atom_type_scat_dispersion_imag
_atom_type_scat_source
C C 0.0033 0.0016 'International Tables Vol C Tables 4.2.6.8 and 6.1.1.4'
H H 0.0000 0.0000 'International Tables Vol C Tables 4.2.6.8 and 6.1.1.4'
N N 0.0061 0.0033 'International Tables Vol C Tables 4.2.6.8 and 6.1.1.4'
O O 0.0106 0.0060 'International Tables Vol C Tables 4.2.6.8 and 6.1.1.4'
S S 0.1246 0.1234 'International Tables Vol C Tables 4.2.6.8 and 6.1.1.4'

loop_
_geom_angle_atom_site_label_1
_geom_angle_atom_site_label_2
_geom_angle_atom_site_label_3
_geom_angle
_geom_angle_site_symmetry_1
_geom_angle_site_symmetry_3
C3 C2 N1 124.9(5) . .
C3 C2 H2 117.5 . .
N1 C2 H2 117.5 . .
C2 C3 C4 116.9(5) . .
C2 C3 H3 121.5 . .
C4 C3 H3 121.5 . .
C5 C4 C3 120.2(5) . .
C5 C4 H4 119.9 . .
C3 C4 H4 119.9 . .
C4 C5 C6 119.1(4) . .
C4 C5 H5 120.5 . .
C6 C5 H5 120.5 . .
N1 C6 N7 116.0(4) . .
N1 C6 C5 121.5(4) . .
N7 C6 C5 122.5(4) . .
N7 C8 C9 111.7(4) . .
N7 C8 H8A 109.3 . .
C9 C8 H8A 109.3 . .
N7 C8 H8B 109.3 . .
C9 C8 H8B 109.3 . .
H8A C8 H8B 107.9 . .
N10 C9 C8 109.7(4) . .
N10 C9 H9A 109.7 . .
C8 C9 H9A 109.7 . .
N10 C9 H9B 109.7 . .
C8 C9 H9B 109.7 . .
H9A C9 H9B 108.2 . .
N10 C11 C12 108.9(4) . .
N10 C11 H11A 109.9 . .
C12 C11 H11A 109.9 . .
N10 C11 H11B 109.9 . .
C12 C11 H11B 109.9 . .
H11A C11 H11B 108.3 . .
N7 C12 C11 111.6(4) . .
N7 C12 H12A 109.3 . .
C11 C12 H12A 109.3 . .
N7 C12 H12B 109.3 . .
C11 C12 H12B 109.3 . .
H12A C12 H12B 108.0 . .
C18 C13 C14 120.7(4) . .
C18 C13 S1 119.6(3) . .
C14 C13 S1 119.7(4) . .
C13 C14 C15 119.3(5) . .
C13 C14 H14 120.3 . .
C15 C14 H14 120.3 . .
C16 C15 C14 119.8(5) . .
C16 C15 H15 120.1 . .
C14 C15 H15 120.1 . .
C17 C16 C15 120.7(4) . .
C17 C16 H16 119.7 . .
C15 C16 H16 119.7 . .
C16 C17 C18 120.1(5) . .
C16 C17 H17 119.9 . .
C18 C17 H17 119.9 . .
C17 C18 C13 119.4(4) . .
C17 C18 H18 120.3 . .
C13 C18 H18 120.3 . .
C6 N1 C2 117.3(4) . .
C6 N7 C12 116.0(4) . .
C6 N7 C8 116.8(4) . .
C12 N7 C8 112.8(4) . .
C9 N10 C11 110.8(4) . .
C9 N10 S1 117.0(3) . .
C11 N10 S1 116.4(3) . .
O20 S1 O19 120.2(2) . .
O20 S1 N10 106.43(19) . .
O19 S1 N10 107.0(2) . .
O20 S1 C13 107.3(2) . .
O19 S1 C13 107.8(2) . .
N10 S1 C13 107.6(2) . .
N21 C22 C23 125.6(4) . .
N21 C22 H22 117.2 . .
C23 C22 H22 117.2 . .
C22 C23 C24 116.8(5) . .
C22 C23 H23 121.6 . .
C24 C23 H23 121.6 . .
C25 C24 C23 120.1(5) . .
C25 C24 H24 120.0 . .
C23 C24 H24 120.0 . .
C24 C25 C26 118.7(4) . .
C24 C25 H25 120.6 . .
C26 C25 H25 120.6 . .
N21 C26 N27 116.0(4) . .
N21 C26 C25 121.4(4) . .
N27 C26 C25 122.6(4) . .
N27 C28 C29 111.9(4) . .
N27 C28 H28A 109.2 . .
C29 C28 H28A 109.2 . .
N27 C28 H28B 109.2 . .
C29 C28 H28B 109.2 . .
H28A C28 H28B 107.9 . .
N30 C29 C28 109.5(4) . .
N30 C29 H29A 109.8 . .
C28 C29 H29A 109.8 . .
N30 C29 H29B 109.8 . .
C28 C29 H29B 109.8 . .
H29A C29 H29B 108.2 . .
N30 C31 C32 109.2(4) . .
N30 C31 H31A 109.8 . .
C32 C31 H31A 109.8 . .
N30 C31 H31B 109.8 . .
C32 C31 H31B 109.8 . .
H31A C31 H31B 108.3 . .
N27 C32 C31 111.7(4) . .
N27 C32 H32A 109.3 . .
C31 C32 H32A 109.3 . .
N27 C32 H32B 109.3 . .
C31 C32 H32B 109.3 . .
H32A C32 H32B 107.9 . .
C38 C33 C34 121.3(4) . .
C38 C33 S2 119.1(3) . .
C34 C33 S2 119.5(3) . .
C35 C34 C33 119.0(4) . .
C35 C34 H34 120.5 . .
C33 C34 H34 120.5 . .
C36 C35 C34 119.6(4) . .
C36 C35 H35 120.2 . .
C34 C35 H35 120.2 . .
C35 C36 C37 121.0(4) . .
C35 C36 H36 119.5 . .
C37 C36 H36 119.5 . .
C38 C37 C36 119.9(5) . .
C38 C37 H37 120.0 . .
C36 C37 H37 120.0 . .
C37 C38 C33 119.2(4) . .
C37 C38 H38 120.4 . .
C33 C38 H38 120.4 . .
C22 N21 C26 117.5(4) . .
C26 N27 C32 116.6(4) . .
C26 N27 C28 118.1(4) . .
C32 N27 C28 113.3(4) . .
C31 N30 C29 110.5(4) . .
C31 N30 S2 116.7(3) . .
C29 N30 S2 116.9(3) . .
O40 S2 O39 120.3(2) . .
O40 S2 N30 106.15(19) . .
O39 S2 N30 106.5(2) . .
O40 S2 C33 107.7(2) . .
O39 S2 C33 108.3(2) . .
N30 S2 C33 107.2(2) . .

loop_
_geom_bond_atom_site_label_1
_geom_bond_atom_site_label_2
_geom_bond_distance
_geom_bond_site_symmetry_2
C2 C3 1.351(7) .
C2 N1 1.361(6) .
C2 H2 0.9500 .
C3 C4 1.404(6) .
C3 H3 0.9500 .
C4 C5 1.362(7) .
C4 H4 0.9500 .
C5 C6 1.405(7) .
C5 H5 0.9500 .
C6 N1 1.343(5) .
C6 N7 1.404(6) .
C8 N7 1.463(5) .
C8 C9 1.511(6) .
C8 H8A 0.9900 .
C8 H8B 0.9900 .
C9 N10 1.469(6) .
C9 H9A 0.9900 .
C9 H9B 0.9900 .
C11 N10 1.478(5) .
C11 C12 1.519(6) .
C11 H11A 0.9900 .
C11 H11B 0.9900 .
C12 N7 1.461(6) .
C12 H12A 0.9900 .
C12 H12B 0.9900 .
C13 C18 1.394(6) .
C13 C14 1.394(6) .
C13 S1 1.762(4) .
C14 C15 1.397(6) .
C14 H14 0.9500 .
C15 C16 1.387(7) .
C15 H15 0.9500 .
C16 C17 1.383(7) .
C16 H16 0.9500 .
C17 C18 1.391(6) .
C17 H17 0.9500 .
C18 H18 0.9500 .
N10 S1 1.639(4) .
O19 S1 1.432(3) .
O20 S1 1.432(4) .
C22 N21 1.338(6) .
C22 C23 1.370(7) .
C22 H22 0.9500 .
C23 C24 1.393(7) .
C23 H23 0.9500 .
C24 C25 1.382(6) .
C24 H24 0.9500 .
C25 C26 1.412(7) .
C25 H25 0.9500 .
C26 N21 1.349(5) .
C26 N27 1.382(6) .
C28 N27 1.486(5) .
C28 C29 1.508(6) .
C28 H28A 0.9900 .
C28 H28B 0.9900 .
C29 N30 1.479(6) .
C29 H29A 0.9900 .
C29 H29B 0.9900 .
C31 N30 1.468(5) .
C31 C32 1.515(6) .
C31 H31A 0.9900 .
C31 H31B 0.9900 .
C32 N27 1.469(6) .
C32 H32A 0.9900 .
C32 H32B 0.9900 .
C33 C38 1.389(6) .
C33 C34 1.401(6) .
C33 S2 1.770(4) .
C34 C35 1.393(6) .
C34 H34 0.9500 .
C35 C36 1.388(6) .
C35 H35 0.9500 .
C36 C37 1.394(6) .
C36 H36 0.9500 .
C37 C38 1.385(6) .
C37 H37 0.9500 .
C38 H38 0.9500 .
N30 S2 1.640(4) .
O39 S2 1.438(3) .
O40 S2 1.437(3) .
